data_4022190
loop_
_publ_author_name
'Ahmad Basheer'
'Zvi Rappoport'

_publ_section_title
;
 Substituted 2-Methylene-1,3-oxazolidines, -1,3-thiazolidines,
 -1,3-benzothiazines, -1,3-oxazines, and Substituted
 Imidazopyrimidinediones from Cl(CH~2~)~n~NCO and
 Cl(CH~2~)~n~NCS and Active Methylene Compound
;
_journal_name_full 'Journal of Organic Chemistry'
_journal_page_first 9743
_journal_page_last 9750
_journal_paper_doi 10.1021/jo061835g
_journal_volume 71
_journal_year 2006
_chemical_formula_moiety 'C10 H13 Cl N4 O3'
_chemical_formula_sum 'C10 H13 Cl N4 O3'
_chemical_formula_weight 272.69
_chemical_name_systematic
; 
 ? 
;
_space_group_IT_number 2
_space_group_name_Hall '-P 1'
_space_group_name_H-M_alt 'P -1'
_symmetry_cell_setting triclinic
_symmetry_space_group_name_Hall '-P 1'
_symmetry_space_group_name_H-M 'P -1'
_atom_sites_solution_hydrogens geom
_atom_sites_solution_primary direct
_atom_sites_solution_secondary difmap
_audit_creation_method SHELXL-97
_cell_angle_alpha 69.1910(10)
_cell_angle_beta 84.771(2)
_cell_angle_gamma 87.873(2)
_cell_formula_units_Z 2
_cell_length_a 4.9308(4)
_cell_length_b 9.6974(9)
_cell_length_c 13.0845(12)
_cell_measurement_reflns_used 2159
_cell_measurement_temperature 295(2)
_cell_measurement_theta_max 25.92
_cell_measurement_theta_min 2.25
_cell_volume 582.40(9)
_computing_cell_refinement 'Bruker SMART'
_computing_data_collection 'Bruker SMART'
_computing_data_reduction 'Bruker SAINT'
_computing_molecular_graphics 'Bruker SHELXTL'
_computing_publication_material 'Bruker SHELXTL'
_computing_structure_refinement 'SHELXL-97 (Sheldrick, 1997)'
_computing_structure_solution 'SHELXS-97 (Sheldrick, 1990)'
_diffrn_ambient_temperature 295(2)
_diffrn_measured_fraction_theta_full 0.956
_diffrn_measured_fraction_theta_max 0.956
_diffrn_measurement_device_type 'CCD area detector'
_diffrn_measurement_method 'phi and omega scans'
_diffrn_radiation_monochromator graphite
_diffrn_radiation_source 'fine-focus sealed tube'
_diffrn_radiation_type MoK\a
_diffrn_radiation_wavelength 0.71073
_diffrn_reflns_av_R_equivalents 0.0221
_diffrn_reflns_av_sigmaI/netI 0.0284
_diffrn_reflns_limit_h_max 6
_diffrn_reflns_limit_h_min -6
_diffrn_reflns_limit_k_max 12
_diffrn_reflns_limit_k_min -12
_diffrn_reflns_limit_l_max 16
_diffrn_reflns_limit_l_min -16
_diffrn_reflns_number 6816
_diffrn_reflns_theta_full 28.03
_diffrn_reflns_theta_max 28.03
_diffrn_reflns_theta_min 1.67
_exptl_absorpt_coefficient_mu 0.336
_exptl_absorpt_correction_T_max 0.9737
_exptl_absorpt_correction_T_min 0.8945
_exptl_absorpt_correction_type none
_exptl_crystal_colour orange
_exptl_crystal_density_diffrn 1.555
_exptl_crystal_density_method 'not measured'
_exptl_crystal_description plate
_exptl_crystal_F_000 284
_exptl_crystal_size_max 0.34
_exptl_crystal_size_mid 0.12
_exptl_crystal_size_min 0.08
_refine_diff_density_max 0.721
_refine_diff_density_min -0.393
_refine_diff_density_rms 0.082
_refine_ls_extinction_method none
_refine_ls_goodness_of_fit_ref 1.024
_refine_ls_hydrogen_treatment mixed
_refine_ls_matrix_type full
_refine_ls_number_parameters 215
_refine_ls_number_reflns 2704
_refine_ls_number_restraints 0
_refine_ls_restrained_S_all 1.024
_refine_ls_R_factor_all 0.0705
_refine_ls_R_factor_gt 0.0585
_refine_ls_shift/su_max 0.000
_refine_ls_shift/su_mean 0.000
_refine_ls_structure_factor_coef Fsqd
_refine_ls_weighting_details 'calc w=1/[\s^2^(Fo^2^)+(0.0941P)^2^+0.2707P] where P=(Fo^2^+2Fc^2^)/3'
_refine_ls_weighting_scheme calc
_refine_ls_wR_factor_gt 0.1552
_refine_ls_wR_factor_ref 0.1652
_reflns_number_gt 2204
_reflns_number_total 2704
_reflns_threshold_expression >2sigma(I)
_cod_data_source_file jo061835gsi20060906_044958.cif
_cod_depositor_comments
;
The following automatic conversions were performed:
'_symmetry_cell_setting' value 'Triclinic' changed to 'triclinic'
according to '/home/saulius/struct/CIF-dictionaries/cif_core.dic'
dictionary named 'cif_core.dic' version 2.4.1 from 2010-06-29.

Automatic conversion script
Id: cif_fix_enum 1527 2010-12-29 10:47:43Z saulius 
;
_cod_database_code 4022190

loop_
_symmetry_equiv_pos_as_xyz
'x, y, z'
'-x, -y, -z'

loop_
_atom_site_label
_atom_site_type_symbol
_atom_site_fract_x
_atom_site_fract_y
_atom_site_fract_z
_atom_site_U_iso_or_equiv
_atom_site_adp_type
_atom_site_occupancy
_atom_site_symmetry_multiplicity
_atom_site_calc_flag
C1 C 0.5372(4) 0.7675(2) 0.58851(16) 0.0306(4) Uani 1 1 d
C2 C 0.5483(4) 0.7754(2) 0.69255(16) 0.0321(4) Uani 1 1 d
C3 C 0.7409(4) 0.8780(2) 0.70683(17) 0.0335(4) Uani 1 1 d
C4 C 0.3674(4) 0.6833(2) 0.77949(17) 0.0335(5) Uani 1 1 d
C5 C 0.9095(6) 0.9886(3) 0.8295(2) 0.0479(6) Uani 1 1 d
C6 C 0.0169(5) 0.4888(3) 0.84429(19) 0.0412(5) Uani 1 1 d
C7 C 0.1696(6) 0.3673(3) 0.9245(2) 0.0522(6) Uani 1 1 d
C8 C 0.1756(4) 0.5861(2) 0.65046(18) 0.0347(5) Uani 1 1 d
C9 C 0.3589(5) 0.6968(3) 0.45478(18) 0.0389(5) Uani 1 1 d
C10 C 0.6133(5) 0.7897(3) 0.40648(18) 0.0381(5) Uani 1 1 d
Cl1 Cl 0.35848(18) 0.25319(8) 0.86210(7) 0.0709(3) Uani 1 1 d
H1N H 0.809(6) 0.903(3) 0.491(2) 0.052(8) Uiso 1 1 d
H2N H 0.621(6) 0.840(3) 0.855(2) 0.053(8) Uiso 1 1 d
H5A H 0.902(6) 1.084(4) 0.781(3) 0.066(9) Uiso 1 1 d
H5B H 1.091(8) 0.962(4) 0.824(3) 0.076(10) Uiso 1 1 d
H5C H 0.869(7) 0.985(4) 0.897(3) 0.075(10) Uiso 1 1 d
H6A H -0.075(5) 0.544(3) 0.882(2) 0.043(7) Uiso 1 1 d
H6B H -0.097(6) 0.448(3) 0.812(2) 0.049(7) Uiso 1 1 d
H7A H 0.044(6) 0.300(3) 0.979(2) 0.063(8) Uiso 1 1 d
H7B H 0.311(7) 0.406(3) 0.954(2) 0.062(8) Uiso 1 1 d
H9A H 0.199(6) 0.749(3) 0.429(2) 0.047(7) Uiso 1 1 d
H9B H 0.368(5) 0.607(3) 0.4451(19) 0.038(6) Uiso 1 1 d
H10A H 0.592(5) 0.874(3) 0.339(2) 0.038(6) Uiso 1 1 d
H10B H 0.758(6) 0.736(3) 0.390(2) 0.045(7) Uiso 1 1 d
N1 N 0.6758(4) 0.8397(2) 0.49432(14) 0.0353(4) Uani 1 1 d
N2 N 0.7316(4) 0.8906(2) 0.80552(16) 0.0419(5) Uani 1 1 d
N3 N 0.3580(3) 0.67435(19) 0.57175(14) 0.0333(4) Uani 1 1 d
N4 N 0.1959(4) 0.5883(2) 0.75463(14) 0.0346(4) Uani 1 1 d
O1 O 0.9033(3) 0.95066(18) 0.63004(13) 0.0431(4) Uani 1 1 d
O2 O 0.3506(3) 0.67871(19) 0.87556(12) 0.0439(4) Uani 1 1 d
O3 O 0.0126(3) 0.51225(19) 0.62854(14) 0.0482(4) Uani 1 1 d

loop_
_atom_site_aniso_label
_atom_site_aniso_U_11
_atom_site_aniso_U_22
_atom_site_aniso_U_33
_atom_site_aniso_U_23
_atom_site_aniso_U_13
_atom_site_aniso_U_12
C1 0.0291(9) 0.0281(9) 0.0364(11) -0.0129(8) -0.0060(8) 0.0002(7)
C2 0.0321(10) 0.0318(10) 0.0336(10) -0.0124(8) -0.0030(8) -0.0039(8)
C3 0.0326(10) 0.0334(10) 0.0369(11) -0.0146(9) -0.0064(8) -0.0020(8)
C4 0.0317(10) 0.0334(10) 0.0377(11) -0.0150(9) -0.0024(8) -0.0040(8)
C5 0.0581(17) 0.0484(15) 0.0444(14) -0.0231(12) -0.0079(11) -0.0158(12)
C6 0.0387(12) 0.0466(13) 0.0398(12) -0.0180(10) 0.0055(9) -0.0141(10)
C7 0.0615(16) 0.0506(15) 0.0426(14) -0.0158(12) 0.0071(12) -0.0130(12)
C8 0.0328(10) 0.0344(10) 0.0391(11) -0.0150(9) -0.0036(8) -0.0038(8)
C9 0.0413(12) 0.0453(13) 0.0330(11) -0.0163(10) -0.0056(9) -0.0053(10)
C10 0.0385(12) 0.0442(12) 0.0353(11) -0.0182(10) -0.0038(9) -0.0020(9)
Cl1 0.0813(6) 0.0566(5) 0.0781(6) -0.0302(4) 0.0012(4) 0.0045(4)
N1 0.0382(10) 0.0380(9) 0.0316(9) -0.0147(8) 0.0003(7) -0.0091(8)
N2 0.0480(11) 0.0436(11) 0.0372(10) -0.0169(9) -0.0024(8) -0.0158(9)
N3 0.0337(9) 0.0370(9) 0.0325(9) -0.0155(7) -0.0034(7) -0.0062(7)
N4 0.0350(9) 0.0369(9) 0.0333(9) -0.0139(7) 0.0006(7) -0.0099(7)
O1 0.0438(9) 0.0460(9) 0.0412(9) -0.0172(7) 0.0015(7) -0.0171(7)
O2 0.0504(9) 0.0514(10) 0.0341(8) -0.0201(7) 0.0034(6) -0.0163(7)
O3 0.0481(10) 0.0539(10) 0.0487(9) -0.0238(8) -0.0033(7) -0.0205(8)

loop_
_atom_type_symbol
_atom_type_description
_atom_type_scat_dispersion_real
_atom_type_scat_dispersion_imag
_atom_type_scat_source
C C 0.0033 0.0016 'International Tables Vol C Tables 4.2.6.8 and 6.1.1.4'
H H 0.0000 0.0000 'International Tables Vol C Tables 4.2.6.8 and 6.1.1.4'
N N 0.0061 0.0033 'International Tables Vol C Tables 4.2.6.8 and 6.1.1.4'
O O 0.0106 0.0060 'International Tables Vol C Tables 4.2.6.8 and 6.1.1.4'
Cl Cl 0.1484 0.1585 'International Tables Vol C Tables 4.2.6.8 and 6.1.1.4'

loop_
_geom_angle_atom_site_label_1
_geom_angle_atom_site_label_2
_geom_angle_atom_site_label_3
_geom_angle
N1 C1 N3 108.83(18)
N1 C1 C2 130.58(19)
N3 C1 C2 120.58(18)
C1 C2 C4 117.49(18)
C1 C2 C3 118.91(18)
C4 C2 C3 123.60(18)
O1 C3 N2 121.53(19)
O1 C3 C2 121.27(18)
N2 C3 C2 117.20(18)
O2 C4 N4 117.08(18)
O2 C4 C2 125.25(18)
N4 C4 C2 117.67(18)
N2 C5 H5A 113(2)
N2 C5 H5B 112(2)
H5A C5 H5B 104(3)
N2 C5 H5C 109(2)
H5A C5 H5C 111(3)
H5B C5 H5C 108(3)
N4 C6 C7 113.0(2)
N4 C6 H6A 108.0(16)
C7 C6 H6A 108.3(16)
N4 C6 H6B 106.0(17)
C7 C6 H6B 108.5(18)
H6A C6 H6B 113(2)
C6 C7 Cl1 112.81(19)
C6 C7 H7A 110.4(18)
Cl1 C7 H7A 103.7(18)
C6 C7 H7B 111.7(18)
Cl1 C7 H7B 102.2(18)
H7A C7 H7B 115(2)
O3 C8 N3 121.4(2)
O3 C8 N4 124.1(2)
N3 C8 N4 114.48(17)
N3 C9 C10 102.00(17)
N3 C9 H9A 108.3(16)
C10 C9 H9A 111.7(16)
N3 C9 H9B 110.0(15)
C10 C9 H9B 113.0(15)
H9A C9 H9B 111(2)
N1 C10 C9 103.09(17)
N1 C10 H10A 110.2(15)
C9 C10 H10A 115.4(15)
N1 C10 H10B 110.1(16)
C9 C10 H10B 112.6(16)
H10A C10 H10B 106(2)
C1 N1 C10 112.50(18)
C1 N1 H1N 120.8(18)
C10 N1 H1N 126.2(18)
C3 N2 C5 122.4(2)
C3 N2 H2N 119(2)
C5 N2 H2N 119(2)
C8 N3 C1 124.90(17)
C8 N3 C9 123.41(17)
C1 N3 C9 111.14(16)
C8 N4 C4 124.60(17)
C8 N4 C6 117.20(17)
C4 N4 C6 118.15(17)
C3 O1 H1N 105.9(8)
C4 O2 H2N 97.8(8)

loop_
_geom_bond_atom_site_label_1
_geom_bond_atom_site_label_2
_geom_bond_distance
C1 N1 1.321(3)
C1 N3 1.371(2)
C1 C2 1.396(3)
C2 C4 1.428(3)
C2 C3 1.470(3)
C3 O1 1.241(3)
C3 N2 1.337(3)
C4 O2 1.237(3)
C4 N4 1.410(3)
C5 N2 1.447(3)
C5 H5A 0.92(3)
C5 H5B 0.93(4)
C5 H5C 0.88(4)
C6 N4 1.468(3)
C6 C7 1.502(4)
C6 H6A 0.93(3)
C6 H6B 0.91(3)
C7 Cl1 1.785(3)
C7 H7A 0.97(3)
C7 H7B 0.97(3)
C8 O3 1.213(3)
C8 N3 1.365(3)
C8 N4 1.384(3)
C9 N3 1.467(3)
C9 C10 1.523(3)
C9 H9A 0.94(3)
C9 H9B 0.92(3)
C10 N1 1.456(3)
C10 H10A 0.98(2)
C10 H10B 0.93(3)
N1 H1N 0.90(3)
N2 H2N 0.83(3)
O1 H1N 2.13(3)
O2 H2N 2.02(3)

loop_
_geom_hbond_atom_site_label_D
_geom_hbond_atom_site_label_H
_geom_hbond_atom_site_label_A
_geom_hbond_distance_DH
_geom_hbond_distance_HA
_geom_hbond_distance_DA
_geom_hbond_angle_DHA
_geom_hbond_site_symmetry_A
N2 H2N O2 0.83(3) 2.02(3) 2.688(3) 137(3) .
N1 H1N O1 0.90(3) 2.16(3) 2.905(2) 139(2) 2_776
N1 H1N O1 0.90(3) 2.13(3) 2.717(2) 122(2) .

loop_
_cod_related_entry_id
_cod_related_entry_database
_cod_related_entry_code
1 ChemSpider 13087857
